data_4305365
loop_
_publ_author_name
'Thomas Schaub'
'Yael Diskin-Posner'
'Udo Radius'
'David Milstein'

_publ_contact_author_address
;Department of Organic Chemistry
Weizmann Institute of Science
76100 Rehovot
Israel
;
_publ_contact_author_email david.milstein@weizmann.ac.il
_publ_contact_author_name 'David Milstein'
_publ_section_title
;
Synthesis, Structure, and Reactivity of Rhodium and Iridium Complexes of
the Chelating Bis-Sulfoxide tBuSOC2H4SOtBu. Selective O-H Activation of
2-Hydroxy-isopropyl-pyridine
;
_journal_name_full 'Inorganic Chemistry'
_journal_page_first 6502
_journal_page_last 6512
_journal_paper_doi 10.1021/ic800354q
_journal_volume 47
_journal_year 2008
_chemical_formula_moiety 'C20 H44 O4 Rh S4, F6 P, C3 H6 O'
_chemical_formula_sum 'C23 H50 F6 O5 P Rh S4'
_chemical_formula_weight 782.79
_chemical_name_common '[Rh(BTSE)2][PF6]'
_chemical_name_systematic
; 
[Rh(BTSE)2][PF6] 3
;
_space_group_IT_number 60
_symmetry_cell_setting orthorhombic
_symmetry_space_group_name_Hall '-P 2n 2ab'
_symmetry_space_group_name_H-M 'P b c n'
_atom_sites_solution_hydrogens geom
_atom_sites_solution_primary direct
_atom_sites_solution_secondary difmap
_audit_creation_method SHELXL-97
_cell_angle_alpha 90.00
_cell_angle_beta 90.00
_cell_angle_gamma 90.00
_cell_formula_units_Z 8
_cell_length_a 12.6747(2)
_cell_length_b 22.5346(3)
_cell_length_c 24.0876(4)
_cell_measurement_reflns_used 9360
_cell_measurement_temperature 120(2)
_cell_measurement_theta_max 27.48
_cell_measurement_theta_min 2.55
_cell_volume 6879.88(18)
_computing_cell_refinement HKL
_computing_data_collection 'Collect package Bruker - Nonius'
_computing_data_reduction HKL
_computing_structure_refinement 'SHELXL-97 (Sheldrick, 1997)'
_computing_structure_solution 'SHELXS-97 (Sheldrick, 1990)'
_diffrn_ambient_temperature 120(2)
_diffrn_measured_fraction_theta_full 0.992
_diffrn_measured_fraction_theta_max 0.992
_diffrn_measurement_device_type 'Nonius Kappa CCD'
_diffrn_measurement_method 'Phi and Omega scans'
_diffrn_radiation_monochromator graphite
_diffrn_radiation_source 'fine-focus sealed tube'
_diffrn_radiation_type MoK\a
_diffrn_radiation_wavelength 0.71073
_diffrn_reflns_av_R_equivalents 0.061
_diffrn_reflns_av_sigmaI/netI 0.0263
_diffrn_reflns_limit_h_max 15
_diffrn_reflns_limit_h_min 0
_diffrn_reflns_limit_k_max 27
_diffrn_reflns_limit_k_min 0
_diffrn_reflns_limit_l_max 29
_diffrn_reflns_limit_l_min 0
_diffrn_reflns_number 9478
_diffrn_reflns_theta_full 25.68
_diffrn_reflns_theta_max 25.68
_diffrn_reflns_theta_min 2.56
_exptl_absorpt_coefficient_mu 0.848
_exptl_absorpt_correction_T_max 0.9200
_exptl_absorpt_correction_T_min 0.7849
_exptl_absorpt_correction_type empirical
_exptl_absorpt_process_details 'SHELXL-97 (Sheldrick, 1997)'
_exptl_crystal_colour yellow
_exptl_crystal_density_diffrn 1.511
_exptl_crystal_density_method 'not measured'
_exptl_crystal_description prism
_exptl_crystal_F_000 3248
_exptl_crystal_size_max 0.30
_exptl_crystal_size_mid 0.25
_exptl_crystal_size_min 0.10
_refine_diff_density_max 1.057
_refine_diff_density_min -1.355
_refine_diff_density_rms 0.141
_refine_ls_extinction_method none
_refine_ls_goodness_of_fit_ref 1.137
_refine_ls_hydrogen_treatment constr
_refine_ls_matrix_type full
_refine_ls_number_parameters 355
_refine_ls_number_reflns 6491
_refine_ls_number_restraints 0
_refine_ls_restrained_S_all 1.137
_refine_ls_R_factor_all 0.0818
_refine_ls_R_factor_gt 0.0702
_refine_ls_shift/su_max 0.002
_refine_ls_shift/su_mean 0.000
_refine_ls_structure_factor_coef Fsqd
_refine_ls_weighting_details 'calc w=1/[\s^2^(Fo^2^)+(0.0719P)^2^+45.9072P] where P=(Fo^2^+2Fc^2^)/3'
_refine_ls_weighting_scheme calc
_refine_ls_wR_factor_gt 0.1790
_refine_ls_wR_factor_ref 0.1841
_reflns_number_gt 5474
_reflns_number_total 6491
_reflns_threshold_expression >2sigma(I)
_cod_data_source_file ic800354q-file001_4.cif
_cod_data_source_block m806a
_cod_depositor_comments
;
The following automatic conversions were performed:
'_symmetry_cell_setting' value 'Orthorhombic' changed to 'orthorhombic'
according to '/home/saulius/struct/CIF-dictionaries/cif_core.dic'
dictionary named 'cif_core.dic' version 2.4.1 from 2010-06-29.

Automatic conversion script
Id: cif_fix_enum 1527 2010-12-29 10:47:43Z saulius 
;
_cod_original_sg_symbol_Hall -P2n2ab
_cod_database_code 4305365

loop_
_symmetry_equiv_pos_as_xyz
'x, y, z'
'-x+1/2, -y+1/2, z+1/2'
'x+1/2, -y+1/2, -z'
'-x, y, -z+1/2'
'-x, -y, -z'
'x-1/2, y-1/2, -z-1/2'
'-x-1/2, y-1/2, z'
'x, -y, z-1/2'

loop_
_atom_site_label
_atom_site_type_symbol
_atom_site_fract_x
_atom_site_fract_y
_atom_site_fract_z
_atom_site_U_iso_or_equiv
_atom_site_adp_type
_atom_site_occupancy
_atom_site_symmetry_multiplicity
_atom_site_calc_flag
_atom_site_refinement_flags
_atom_site_disorder_assembly
_atom_site_disorder_group
Rh1 Rh 0.24072(3) 0.25390(2) 0.018586(17) 0.02642(17) Uani 1 1 d . . .
S1 S 0.24597(11) 0.34207(7) 0.05402(6) 0.0284(3) Uani 1 1 d . . .
S2 S 0.23331(11) 0.21643(7) 0.10117(6) 0.0295(3) Uani 1 1 d . . .
S3 S 0.31807(11) 0.26759(7) -0.10643(6) 0.0282(3) Uani 1 1 d . . .
S4 S 0.16228(11) 0.15517(7) -0.06407(6) 0.0283(3) Uani 1 1 d . . .
O1 O 0.3276(3) 0.3841(2) 0.03481(18) 0.0395(11) Uani 1 1 d . . .
O2 O 0.1479(3) 0.1744(2) 0.11462(18) 0.0379(10) Uani 1 1 d . . .
O3 O 0.2341(3) 0.28631(19) -0.06325(15) 0.0279(9) Uani 1 1 d . . .
O4 O 0.2473(3) 0.1701(2) -0.02060(16) 0.0296(9) Uani 1 1 d . . .
C1 C 0.2642(5) 0.3351(3) 0.1285(2) 0.0382(15) Uani 1 1 d . . .
H1A H 0.3404 0.3370 0.1373 0.046 Uiso 1 1 calc R . .
H1B H 0.2292 0.3688 0.1474 0.046 Uiso 1 1 calc R . .
C2 C 0.2191(5) 0.2774(3) 0.1504(2) 0.0386(15) Uani 1 1 d . . .
H2A H 0.1433 0.2830 0.1588 0.046 Uiso 1 1 calc R . .
H2B H 0.2554 0.2668 0.1854 0.046 Uiso 1 1 calc R . .
C3 C 0.3576(5) 0.1791(3) 0.1227(3) 0.0386(16) Uani 1 1 d . . .
C4 C 0.4508(5) 0.2195(4) 0.1091(3) 0.0493(19) Uani 1 1 d . . .
H4A H 0.5169 0.1977 0.1148 0.074 Uiso 1 1 calc R . .
H4B H 0.4493 0.2543 0.1334 0.074 Uiso 1 1 calc R . .
H4C H 0.4461 0.2323 0.0703 0.074 Uiso 1 1 calc R . .
C5 C 0.3615(5) 0.1217(3) 0.0891(3) 0.0442(17) Uani 1 1 d . . .
H5A H 0.4239 0.0987 0.0999 0.066 Uiso 1 1 calc R . .
H5B H 0.3653 0.1312 0.0495 0.066 Uiso 1 1 calc R . .
H5C H 0.2978 0.0983 0.0965 0.066 Uiso 1 1 calc R . .
C6 C 0.3510(6) 0.1645(4) 0.1849(3) 0.054(2) Uani 1 1 d . . .
H6A H 0.2812 0.1482 0.1934 0.080 Uiso 1 1 calc R . .
H6B H 0.3623 0.2007 0.2066 0.080 Uiso 1 1 calc R . .
H6C H 0.4053 0.1352 0.1944 0.080 Uiso 1 1 calc R . .
C7 C 0.1192(5) 0.3832(3) 0.0471(2) 0.0322(13) Uani 1 1 d . . .
C8 C 0.0289(5) 0.3445(3) 0.0678(3) 0.0415(16) Uani 1 1 d . . .
H8A H -0.0383 0.3605 0.0544 0.062 Uiso 1 1 calc R . .
H8B H 0.0288 0.3440 0.1085 0.062 Uiso 1 1 calc R . .
H8C H 0.0380 0.3039 0.0539 0.062 Uiso 1 1 calc R . .
C9 C 0.1074(5) 0.3958(3) -0.0144(3) 0.0353(14) Uani 1 1 d . . .
H9A H 0.0938 0.3586 -0.0342 0.053 Uiso 1 1 calc R . .
H9B H 0.1725 0.4138 -0.0285 0.053 Uiso 1 1 calc R . .
H9C H 0.0483 0.4231 -0.0203 0.053 Uiso 1 1 calc R . .
C10 C 0.1266(6) 0.4414(3) 0.0793(3) 0.0465(17) Uani 1 1 d . . .
H10A H 0.1945 0.4604 0.0716 0.070 Uiso 1 1 calc R . .
H10B H 0.1207 0.4333 0.1192 0.070 Uiso 1 1 calc R . .
H10C H 0.0692 0.4679 0.0679 0.070 Uiso 1 1 calc R . .
C11 C 0.2466(5) 0.2187(3) -0.1525(2) 0.0317(14) Uani 1 1 d . . .
H11A H 0.1757 0.2356 -0.1595 0.038 Uiso 1 1 calc R . .
H11B H 0.2841 0.2167 -0.1885 0.038 Uiso 1 1 calc R . .
C12 C 0.2343(5) 0.1561(3) -0.1296(2) 0.0324(14) Uani 1 1 d . . .
H12A H 0.3051 0.1385 -0.1239 0.039 Uiso 1 1 calc R . .
H12B H 0.1964 0.1314 -0.1571 0.039 Uiso 1 1 calc R . .
C13 C 0.1397(5) 0.0749(3) -0.0530(3) 0.0337(14) Uani 1 1 d . . .
C14 C 0.0597(5) 0.0550(3) -0.0964(3) 0.0397(15) Uani 1 1 d . . .
H14A H 0.0918 0.0571 -0.1334 0.060 Uiso 1 1 calc R . .
H14B H -0.0023 0.0809 -0.0950 0.060 Uiso 1 1 calc R . .
H14C H 0.0382 0.0140 -0.0888 0.060 Uiso 1 1 calc R . .
C15 C 0.0911(6) 0.0725(3) 0.0050(3) 0.0426(16) Uani 1 1 d . . .
H15A H 0.0810 0.0310 0.0159 0.064 Uiso 1 1 calc R . .
H15B H 0.0228 0.0929 0.0047 0.064 Uiso 1 1 calc R . .
H15C H 0.1384 0.0920 0.0315 0.064 Uiso 1 1 calc R . .
C16 C 0.2431(6) 0.0413(3) -0.0564(4) 0.0506(19) Uani 1 1 d . . .
H16A H 0.2941 0.0590 -0.0307 0.076 Uiso 1 1 calc R . .
H16B H 0.2706 0.0435 -0.0944 0.076 Uiso 1 1 calc R . .
H16C H 0.2313 -0.0003 -0.0463 0.076 Uiso 1 1 calc R . .
C17 C 0.3320(5) 0.3352(3) -0.1491(2) 0.0320(14) Uani 1 1 d . . .
C18 C 0.2241(5) 0.3588(3) -0.1659(3) 0.0363(15) Uani 1 1 d . . .
H18A H 0.1810 0.3652 -0.1326 0.055 Uiso 1 1 calc R . .
H18B H 0.1891 0.3299 -0.1901 0.055 Uiso 1 1 calc R . .
H18C H 0.2326 0.3965 -0.1858 0.055 Uiso 1 1 calc R . .
C19 C 0.4012(5) 0.3209(3) -0.1986(3) 0.0416(16) Uani 1 1 d . . .
H19A H 0.4180 0.3576 -0.2186 0.062 Uiso 1 1 calc R . .
H19B H 0.3637 0.2937 -0.2235 0.062 Uiso 1 1 calc R . .
H19C H 0.4666 0.3022 -0.1858 0.062 Uiso 1 1 calc R . .
C20 C 0.3889(5) 0.3783(3) -0.1101(3) 0.0358(14) Uani 1 1 d . . .
H20A H 0.3872 0.4183 -0.1260 0.054 Uiso 1 1 calc R . .
H20B H 0.4623 0.3656 -0.1054 0.054 Uiso 1 1 calc R . .
H20C H 0.3535 0.3785 -0.0739 0.054 Uiso 1 1 calc R . .
P1 P 0.5000 0.13811(17) -0.2500 0.0648(9) Uani 1 2 d S . .
F1 F 0.3808(5) 0.1381(3) -0.2630(3) 0.101(2) Uani 1 1 d . . .
F2 F 0.4873(7) 0.0904(4) -0.2041(3) 0.121(3) Uani 1 1 d . . .
F3 F 0.4804(5) 0.1862(3) -0.2060(2) 0.0889(18) Uani 1 1 d . . .
P2 P 0.0000 0.16045(16) -0.2500 0.0579(8) Uani 1 2 d S . .
F4 F 0.0075(4) 0.1568(3) -0.1878(2) 0.0844(18) Uani 1 1 d . . .
F5 F 0.0586(9) 0.2230(5) -0.2466(5) 0.073(3) Uiso 0.50 1 d P . .
F6 F 0.1184(12) 0.1366(7) -0.2556(6) 0.106(4) Uiso 0.50 1 d P . .
F5' F -0.0518(13) 0.0940(8) -0.2516(8) 0.129(6) Uiso 0.50 1 d P . .
F6' F -0.1076(8) 0.1902(5) -0.2453(4) 0.062(2) Uiso 0.50 1 d P . .
C21 C 0.1246(10) -0.0190(6) -0.3192(5) 0.097(4) Uiso 1 1 d . . .
H21A H 0.1387 -0.0591 -0.3332 0.146 Uiso 1 1 calc R . .
H21B H 0.1505 0.0103 -0.3461 0.146 Uiso 1 1 calc R . .
H21C H 0.0485 -0.0138 -0.3140 0.146 Uiso 1 1 calc R . .
C22 C 0.1802(10) -0.0105(5) -0.2646(5) 0.089(3) Uiso 1 1 d . . .
C23 C 0.2959(17) 0.0058(8) -0.2684(8) 0.157(7) Uiso 1 1 d . . .
H23A H 0.3288 0.0012 -0.2319 0.235 Uiso 1 1 calc R . .
H23B H 0.3027 0.0470 -0.2808 0.235 Uiso 1 1 calc R . .
H23C H 0.3309 -0.0205 -0.2951 0.235 Uiso 1 1 calc R . .
O5 O 0.1433(9) -0.0258(5) -0.2193(5) 0.136(4) Uiso 1 1 d . . .

loop_
_atom_site_aniso_label
_atom_site_aniso_U_11
_atom_site_aniso_U_22
_atom_site_aniso_U_33
_atom_site_aniso_U_23
_atom_site_aniso_U_13
_atom_site_aniso_U_12
Rh1 0.0221(3) 0.0420(3) 0.0151(2) -0.00052(18) 0.00066(16) -0.00288(19)
S1 0.0227(7) 0.0436(8) 0.0189(6) -0.0023(6) -0.0001(5) -0.0058(6)
S2 0.0233(7) 0.0483(9) 0.0167(7) 0.0030(6) 0.0029(5) -0.0004(6)
S3 0.0218(7) 0.0457(9) 0.0172(7) 0.0003(6) -0.0001(5) -0.0010(6)
S4 0.0233(7) 0.0385(8) 0.0231(7) -0.0010(6) -0.0001(5) -0.0001(6)
O1 0.030(2) 0.056(3) 0.032(2) -0.002(2) 0.0006(18) -0.015(2)
O2 0.031(2) 0.053(3) 0.030(2) 0.006(2) 0.0058(18) -0.005(2)
O3 0.025(2) 0.043(2) 0.0150(18) -0.0008(17) 0.0037(15) 0.0009(17)
O4 0.027(2) 0.039(2) 0.023(2) -0.0048(17) -0.0027(17) -0.0023(17)
C1 0.037(3) 0.059(4) 0.018(3) -0.008(3) -0.004(3) 0.002(3)
C2 0.040(3) 0.061(4) 0.014(3) -0.007(3) 0.001(2) 0.001(3)
C3 0.028(3) 0.066(5) 0.021(3) 0.005(3) -0.002(2) 0.006(3)
C4 0.024(3) 0.081(6) 0.043(4) -0.008(4) -0.004(3) 0.004(3)
C5 0.038(4) 0.064(5) 0.031(3) 0.008(3) -0.002(3) 0.012(3)
C6 0.049(4) 0.088(6) 0.024(3) 0.007(4) -0.007(3) 0.020(4)
C7 0.027(3) 0.045(4) 0.024(3) -0.004(3) 0.000(2) -0.001(3)
C8 0.027(3) 0.066(5) 0.032(3) 0.006(3) 0.006(3) 0.000(3)
C9 0.035(3) 0.042(4) 0.029(3) 0.001(3) -0.005(3) 0.001(3)
C10 0.049(4) 0.053(4) 0.037(4) -0.009(3) -0.004(3) 0.007(3)
C11 0.026(3) 0.052(4) 0.017(3) -0.004(3) 0.002(2) -0.005(3)
C12 0.030(3) 0.048(4) 0.019(3) -0.005(3) 0.001(2) 0.002(3)
C13 0.030(3) 0.037(3) 0.035(3) 0.003(3) -0.006(3) -0.001(3)
C14 0.037(3) 0.044(4) 0.038(4) 0.000(3) -0.008(3) -0.006(3)
C15 0.047(4) 0.048(4) 0.033(4) 0.004(3) 0.000(3) -0.011(3)
C16 0.043(4) 0.046(4) 0.063(5) 0.003(4) -0.004(4) 0.010(3)
C17 0.028(3) 0.050(4) 0.018(3) 0.006(3) 0.001(2) -0.002(3)
C18 0.027(3) 0.058(4) 0.024(3) 0.009(3) -0.002(2) 0.000(3)
C19 0.038(4) 0.061(4) 0.025(3) 0.000(3) 0.013(3) -0.007(3)
C20 0.036(3) 0.043(4) 0.028(3) 0.001(3) 0.002(3) -0.004(3)
P1 0.063(2) 0.077(2) 0.0542(19) 0.000 -0.0210(16) 0.000
F1 0.081(4) 0.130(6) 0.092(5) 0.040(4) -0.033(3) -0.019(4)
F2 0.161(7) 0.131(6) 0.071(4) 0.039(4) -0.045(4) 0.007(5)
F3 0.090(4) 0.112(5) 0.065(3) -0.010(3) 0.002(3) 0.014(4)
P2 0.0497(17) 0.075(2) 0.0492(17) 0.000 0.0018(14) 0.000
F4 0.054(3) 0.136(5) 0.063(3) 0.040(3) 0.009(2) 0.011(3)

loop_
_atom_type_symbol
_atom_type_description
_atom_type_scat_dispersion_real
_atom_type_scat_dispersion_imag
_atom_type_scat_source
C C 0.0033 0.0016 'International Tables Vol C Tables 4.2.6.8 and 6.1.1.4'
H H 0.0000 0.0000 'International Tables Vol C Tables 4.2.6.8 and 6.1.1.4'
O O 0.0106 0.0060 'International Tables Vol C Tables 4.2.6.8 and 6.1.1.4'
P P 0.1023 0.0942 'International Tables Vol C Tables 4.2.6.8 and 6.1.1.4'
S S 0.1246 0.1234 'International Tables Vol C Tables 4.2.6.8 and 6.1.1.4'
F F 0.0171 0.0103 'International Tables Vol C Tables 4.2.6.8 and 6.1.1.4'
Rh Rh -1.1178 0.9187 'International Tables Vol C Tables 4.2.6.8 and 6.1.1.4'

loop_
_geom_angle_atom_site_label_1
_geom_angle_atom_site_label_2
_geom_angle_atom_site_label_3
_geom_angle
_geom_angle_site_symmetry_1
_geom_angle_site_symmetry_3
_geom_angle_publ_flag
O3 Rh1 O4 83.87(16) . . ?
O3 Rh1 S2 174.52(12) . . ?
O4 Rh1 S2 93.65(12) . . ?
O3 Rh1 S1 92.99(12) . . ?
O4 Rh1 S1 174.80(12) . . ?
S2 Rh1 S1 89.83(6) . . ?
O1 S1 C1 106.0(3) . . ?
O1 S1 C7 104.9(3) . . ?
C1 S1 C7 103.9(3) . . ?
O1 S1 Rh1 119.1(2) . . ?
C1 S1 Rh1 108.4(2) . . ?
C7 S1 Rh1 113.3(2) . . ?
O2 S2 C2 105.5(3) . . ?
O2 S2 C3 105.7(3) . . ?
C2 S2 C3 104.0(3) . . ?
O2 S2 Rh1 118.99(19) . . ?
C2 S2 Rh1 107.9(2) . . ?
C3 S2 Rh1 113.4(2) . . ?
O3 S3 C11 103.5(2) . . ?
O3 S3 C17 102.4(3) . . ?
C11 S3 C17 102.1(3) . . ?
O4 S4 C12 103.6(3) . . ?
O4 S4 C13 102.9(3) . . ?
C12 S4 C13 102.4(3) . . ?
S3 O3 Rh1 120.5(2) . . ?
S4 O4 Rh1 118.2(2) . . ?
C2 C1 S1 111.6(4) . . ?
C2 C1 H1A 109.3 . . ?
S1 C1 H1A 109.3 . . ?
C2 C1 H1B 109.3 . . ?
S1 C1 H1B 109.3 . . ?
H1A C1 H1B 108.0 . . ?
C1 C2 S2 112.6(4) . . ?
C1 C2 H2A 109.1 . . ?
S2 C2 H2A 109.1 . . ?
C1 C2 H2B 109.1 . . ?
S2 C2 H2B 109.1 . . ?
H2A C2 H2B 107.8 . . ?
C4 C3 C5 111.5(6) . . ?
C4 C3 C6 112.3(6) . . ?
C5 C3 C6 109.7(6) . . ?
C4 C3 S2 109.1(5) . . ?
C5 C3 S2 105.2(4) . . ?
C6 C3 S2 108.9(5) . . ?
C3 C4 H4A 109.5 . . ?
C3 C4 H4B 109.5 . . ?
H4A C4 H4B 109.5 . . ?
C3 C4 H4C 109.5 . . ?
H4A C4 H4C 109.5 . . ?
H4B C4 H4C 109.5 . . ?
C3 C5 H5A 109.5 . . ?
C3 C5 H5B 109.5 . . ?
H5A C5 H5B 109.5 . . ?
C3 C5 H5C 109.5 . . ?
H5A C5 H5C 109.5 . . ?
H5B C5 H5C 109.5 . . ?
C3 C6 H6A 109.5 . . ?
C3 C6 H6B 109.5 . . ?
H6A C6 H6B 109.5 . . ?
C3 C6 H6C 109.5 . . ?
H6A C6 H6C 109.5 . . ?
H6B C6 H6C 109.5 . . ?
C9 C7 C8 110.7(5) . . ?
C9 C7 C10 110.0(6) . . ?
C8 C7 C10 111.9(6) . . ?
C9 C7 S1 105.4(4) . . ?
C8 C7 S1 109.5(5) . . ?
C10 C7 S1 109.2(4) . . ?
C7 C8 H8A 109.5 . . ?
C7 C8 H8B 109.5 . . ?
H8A C8 H8B 109.5 . . ?
C7 C8 H8C 109.5 . . ?
H8A C8 H8C 109.5 . . ?
H8B C8 H8C 109.5 . . ?
C7 C9 H9A 109.5 . . ?
C7 C9 H9B 109.5 . . ?
H9A C9 H9B 109.5 . . ?
C7 C9 H9C 109.5 . . ?
H9A C9 H9C 109.5 . . ?
H9B C9 H9C 109.5 . . ?
C7 C10 H10A 109.5 . . ?
C7 C10 H10B 109.5 . . ?
H10A C10 H10B 109.5 . . ?
C7 C10 H10C 109.5 . . ?
H10A C10 H10C 109.5 . . ?
H10B C10 H10C 109.5 . . ?
C12 C11 S3 113.2(4) . . ?
C12 C11 H11A 108.9 . . ?
S3 C11 H11A 108.9 . . ?
C12 C11 H11B 108.9 . . ?
S3 C11 H11B 108.9 . . ?
H11A C11 H11B 107.8 . . ?
C11 C12 S4 112.0(4) . . ?
C11 C12 H12A 109.2 . . ?
S4 C12 H12A 109.2 . . ?
C11 C12 H12B 109.2 . . ?
S4 C12 H12B 109.2 . . ?
H12A C12 H12B 107.9 . . ?
C16 C13 C14 112.9(6) . . ?
C16 C13 C15 112.4(6) . . ?
C14 C13 C15 110.4(5) . . ?
C16 C13 S4 110.3(5) . . ?
C14 C13 S4 107.0(4) . . ?
C15 C13 S4 103.3(5) . . ?
C13 C14 H14A 109.5 . . ?
C13 C14 H14B 109.5 . . ?
H14A C14 H14B 109.5 . . ?
C13 C14 H14C 109.5 . . ?
H14A C14 H14C 109.5 . . ?
H14B C14 H14C 109.5 . . ?
C13 C15 H15A 109.5 . . ?
C13 C15 H15B 109.5 . . ?
H15A C15 H15B 109.5 . . ?
C13 C15 H15C 109.5 . . ?
H15A C15 H15C 109.5 . . ?
H15B C15 H15C 109.5 . . ?
C13 C16 H16A 109.5 . . ?
C13 C16 H16B 109.5 . . ?
H16A C16 H16B 109.5 . . ?
C13 C16 H16C 109.5 . . ?
H16A C16 H16C 109.5 . . ?
H16B C16 H16C 109.5 . . ?
C19 C17 C18 112.6(5) . . ?
C19 C17 C20 110.2(5) . . ?
C18 C17 C20 111.4(6) . . ?
C19 C17 S3 108.5(5) . . ?
C18 C17 S3 110.5(4) . . ?
C20 C17 S3 103.2(4) . . ?
C17 C18 H18A 109.5 . . ?
C17 C18 H18B 109.5 . . ?
H18A C18 H18B 109.5 . . ?
C17 C18 H18C 109.5 . . ?
H18A C18 H18C 109.5 . . ?
H18B C18 H18C 109.5 . . ?
C17 C19 H19A 109.5 . . ?
C17 C19 H19B 109.5 . . ?
H19A C19 H19B 109.5 . . ?
C17 C19 H19C 109.5 . . ?
H19A C19 H19C 109.5 . . ?
H19B C19 H19C 109.5 . . ?
C17 C20 H20A 109.5 . . ?
C17 C20 H20B 109.5 . . ?
H20A C20 H20B 109.5 . . ?
C17 C20 H20C 109.5 . . ?
H20A C20 H20C 109.5 . . ?
H20B C20 H20C 109.5 . . ?
F3 P1 F3 90.3(5) 4_654 . ?
F3 P1 F1 91.0(3) 4_654 . ?
F3 P1 F1 89.0(4) . . ?
F3 P1 F1 89.0(4) 4_654 4_654 ?
F3 P1 F1 91.0(3) . 4_654 ?
F1 P1 F1 180.0(6) . 4_654 ?
F3 P1 F2 176.4(4) 4_654 . ?
F3 P1 F2 88.8(4) . . ?
F1 P1 F2 92.5(4) . . ?
F1 P1 F2 87.5(4) 4_654 . ?
F3 P1 F2 88.8(4) 4_654 4_654 ?
F3 P1 F2 176.4(4) . 4_654 ?
F1 P1 F2 87.5(4) . 4_654 ?
F1 P1 F2 92.5(4) 4_654 4_654 ?
F2 P1 F2 92.2(6) . 4_654 ?
F4 P2 F4 173.8(6) 4_554 . ?
F4 P2 F6' 92.3(4) 4_554 . ?
F4 P2 F6' 90.4(4) . . ?
F4 P2 F6' 90.4(4) 4_554 4_554 ?
F4 P2 F6' 92.3(4) . 4_554 ?
F6' P2 F6' 127.9(8) . 4_554 ?
F4 P2 F5 88.1(5) 4_554 4_554 ?
F4 P2 F5 97.4(5) . 4_554 ?
F6' P2 F5 91.4(7) 4_554 4_554 ?
F4 P2 F5 97.4(5) 4_554 . ?
F4 P2 F5 88.1(5) . . ?
F6' P2 F5 91.4(7) . . ?
F5 P2 F5 55.8(8) 4_554 . ?
F4 P2 F6 87.5(6) 4_554 . ?
F4 P2 F6 90.4(6) . . ?
F6' P2 F6 173.6(8) . . ?
F6' P2 F6 45.7(6) 4_554 . ?
F5 P2 F6 136.8(8) 4_554 . ?
F5 P2 F6 82.2(7) . . ?
F4 P2 F6 90.4(6) 4_554 4_554 ?
F4 P2 F6 87.5(6) . 4_554 ?
F6' P2 F6 45.7(6) . 4_554 ?
F6' P2 F6 173.6(8) 4_554 4_554 ?
F5 P2 F6 82.2(7) 4_554 4_554 ?
F5 P2 F6 136.8(8) . 4_554 ?
F6 P2 F6 140.7(12) . 4_554 ?
F4 P2 F5' 89.9(7) 4_554 4_554 ?
F4 P2 F5' 84.4(7) . 4_554 ?
F6' P2 F5' 139.5(8) . 4_554 ?
F6' P2 F5' 92.5(7) 4_554 4_554 ?
F5 P2 F5' 175.6(7) 4_554 4_554 ?
F5 P2 F5' 128.4(7) . 4_554 ?
F6 P2 F5' 46.9(7) . 4_554 ?
F6 P2 F5' 93.8(9) 4_554 4_554 ?
F4 P2 F5' 84.4(7) 4_554 . ?
F4 P2 F5' 89.9(7) . . ?
F6' P2 F5' 92.5(7) . . ?
F6' P2 F5' 139.5(8) 4_554 . ?
F5 P2 F5' 128.4(7) 4_554 . ?
F5 P2 F5' 175.6(7) . . ?
F6 P2 F5' 93.8(9) . . ?
F6 P2 F5' 46.9(7) 4_554 . ?
F5' P2 F5' 47.5(12) 4_554 . ?
F6' F5 F5 127.3(10) 4_554 4_554 ?
F6' F5 P2 67.7(9) 4_554 . ?
F5 F5 P2 62.1(4) 4_554 . ?
F6' F6 F5' 131.5(16) 4_554 4_554 ?
F6' F6 P2 63.8(9) 4_554 . ?
F5' F6 P2 67.9(10) 4_554 . ?
F6 F5' F5' 130.3(11) 4_554 4_554 ?
F6 F5' P2 65.1(10) 4_554 . ?
F5' F5' P2 66.3(6) 4_554 . ?
F5 F6' F6 145.1(15) 4_554 4_554 ?
F5 F6' P2 75.6(9) 4_554 . ?
F6 F6' P2 70.5(9) 4_554 . ?
C22 C21 H21A 109.5 . . ?
C22 C21 H21B 109.5 . . ?
H21A C21 H21B 109.5 . . ?
C22 C21 H21C 109.5 . . ?
H21A C21 H21C 109.5 . . ?
H21B C21 H21C 109.5 . . ?
O5 C22 C21 124.0(13) . . ?
O5 C22 C23 119.2(14) . . ?
C21 C22 C23 115.5(13) . . ?
C22 C23 H23A 109.5 . . ?
C22 C23 H23B 109.5 . . ?
H23A C23 H23B 109.5 . . ?
C22 C23 H23C 109.5 . . ?
H23A C23 H23C 109.5 . . ?
H23B C23 H23C 109.5 . . ?

loop_
_geom_bond_atom_site_label_1
_geom_bond_atom_site_label_2
_geom_bond_distance
_geom_bond_site_symmetry_2
_geom_bond_publ_flag
Rh1 O3 2.104(4) . ?
Rh1 O4 2.113(4) . ?
Rh1 S2 2.1630(15) . ?
Rh1 S1 2.1634(16) . ?
S1 O1 1.478(5) . ?
S1 C1 1.816(6) . ?
S1 C7 1.863(6) . ?
S2 O2 1.474(5) . ?
S2 C2 1.822(7) . ?
S2 C3 1.860(6) . ?
S3 O3 1.547(4) . ?
S3 C11 1.807(6) . ?
S3 C17 1.846(6) . ?
S4 O4 1.539(4) . ?
S4 C12 1.825(6) . ?
S4 C13 1.850(7) . ?
C1 C2 1.516(10) . ?
C1 H1A 0.9900 . ?
C1 H1B 0.9900 . ?
C2 H2A 0.9900 . ?
C2 H2B 0.9900 . ?
C3 C4 1.526(10) . ?
C3 C5 1.527(10) . ?
C3 C6 1.535(9) . ?
C4 H4A 0.9800 . ?
C4 H4B 0.9800 . ?
C4 H4C 0.9800 . ?
C5 H5A 0.9800 . ?
C5 H5B 0.9800 . ?
C5 H5C 0.9800 . ?
C6 H6A 0.9800 . ?
C6 H6B 0.9800 . ?
C6 H6C 0.9800 . ?
C7 C9 1.517(8) . ?
C7 C8 1.524(9) . ?
C7 C10 1.527(9) . ?
C8 H8A 0.9800 . ?
C8 H8B 0.9800 . ?
C8 H8C 0.9800 . ?
C9 H9A 0.9800 . ?
C9 H9B 0.9800 . ?
C9 H9C 0.9800 . ?
C10 H10A 0.9800 . ?
C10 H10B 0.9800 . ?
C10 H10C 0.9800 . ?
C11 C12 1.522(9) . ?
C11 H11A 0.9900 . ?
C11 H11B 0.9900 . ?
C12 H12A 0.9900 . ?
C12 H12B 0.9900 . ?
C13 C16 1.516(9) . ?
C13 C14 1.525(9) . ?
C13 C15 1.526(9) . ?
C14 H14A 0.9800 . ?
C14 H14B 0.9800 . ?
C14 H14C 0.9800 . ?
C15 H15A 0.9800 . ?
C15 H15B 0.9800 . ?
C15 H15C 0.9800 . ?
C16 H16A 0.9800 . ?
C16 H16B 0.9800 . ?
C16 H16C 0.9800 . ?
C17 C19 1.516(8) . ?
C17 C18 1.523(8) . ?
C17 C20 1.530(9) . ?
C18 H18A 0.9800 . ?
C18 H18B 0.9800 . ?
C18 H18C 0.9800 . ?
C19 H19A 0.9800 . ?
C19 H19B 0.9800 . ?
C19 H19C 0.9800 . ?
C20 H20A 0.9800 . ?
C20 H20B 0.9800 . ?
C20 H20C 0.9800 . ?
P1 F3 1.536(7) 4_654 ?
P1 F3 1.536(7) . ?
P1 F1 1.543(6) . ?
P1 F1 1.543(6) 4_654 ?
P1 F2 1.550(7) . ?
P1 F2 1.550(7) 4_654 ?
P2 F4 1.503(5) 4_554 ?
P2 F4 1.503(5) . ?
P2 F6' 1.524(10) . ?
P2 F6' 1.524(10) 4_554 ?
P2 F5 1.595(11) 4_554 ?
P2 F5 1.595(12) . ?
P2 F6 1.600(15) . ?
P2 F6 1.600(15) 4_554 ?
P2 F5' 1.635(17) 4_554 ?
P2 F5' 1.635(17) . ?
F5 F6' 0.986(12) 4_554 ?
F5 F5 1.49(2) 4_554 ?
F6 F6' 1.216(16) 4_554 ?
F6 F5' 1.289(19) 4_554 ?
F5' F6 1.289(19) 4_554 ?
F5' F5' 1.32(3) 4_554 ?
F6' F5 0.986(12) 4_554 ?
F6' F6 1.216(16) 4_554 ?
C21 C22 1.506(16) . ?
C21 H21A 0.9800 . ?
C21 H21B 0.9800 . ?
C21 H21C 0.9800 . ?
C22 O5 1.235(15) . ?
C22 C23 1.51(3) . ?
C23 H23A 0.9800 . ?
C23 H23B 0.9800 . ?
C23 H23C 0.9800 . ?

loop_
_geom_torsion_atom_site_label_1
_geom_torsion_atom_site_label_2
_geom_torsion_atom_site_label_3
_geom_torsion_atom_site_label_4
_geom_torsion
_geom_torsion_site_symmetry_1
_geom_torsion_site_symmetry_2
_geom_torsion_site_symmetry_3
_geom_torsion_site_symmetry_4
_geom_torsion_publ_flag
O3 Rh1 S1 O1 -54.0(2) . . . . ?
S2 Rh1 S1 O1 130.7(2) . . . . ?
O3 Rh1 S1 C1 -175.1(3) . . . . ?
S2 Rh1 S1 C1 9.6(2) . . . . ?
O3 Rh1 S1 C7 70.1(2) . . . . ?
S2 Rh1 S1 C7 -105.2(2) . . . . ?
O4 Rh1 S2 O2 -56.8(3) . . . . ?
S1 Rh1 S2 O2 127.0(2) . . . . ?
O4 Rh1 S2 C2 -176.9(3) . . . . ?
S1 Rh1 S2 C2 6.9(2) . . . . ?
O4 Rh1 S2 C3 68.4(3) . . . . ?
S1 Rh1 S2 C3 -107.8(3) . . . . ?
C11 S3 O3 Rh1 108.4(3) . . . . ?
C17 S3 O3 Rh1 -145.7(3) . . . . ?
O4 Rh1 O3 S3 -52.9(3) . . . . ?
S1 Rh1 O3 S3 123.0(3) . . . . ?
C12 S4 O4 Rh1 109.4(3) . . . . ?
C13 S4 O4 Rh1 -144.2(3) . . . . ?
O3 Rh1 O4 S4 -52.0(3) . . . . ?
S2 Rh1 O4 S4 123.0(2) . . . . ?
O1 S1 C1 C2 -156.9(5) . . . . ?
C7 S1 C1 C2 92.8(5) . . . . ?
Rh1 S1 C1 C2 -27.9(5) . . . . ?
S1 C1 C2 S2 34.6(6) . . . . ?
O2 S2 C2 C1 -154.3(5) . . . . ?
C3 S2 C2 C1 94.6(5) . . . . ?
Rh1 S2 C2 C1 -26.1(5) . . . . ?
O2 S2 C3 C4 178.9(5) . . . . ?
C2 S2 C3 C4 -70.2(5) . . . . ?
Rh1 S2 C3 C4 46.9(5) . . . . ?
O2 S2 C3 C5 59.3(5) . . . . ?
C2 S2 C3 C5 170.2(4) . . . . ?
Rh1 S2 C3 C5 -72.8(5) . . . . ?
O2 S2 C3 C6 -58.2(6) . . . . ?
C2 S2 C3 C6 52.7(6) . . . . ?
Rh1 S2 C3 C6 169.7(5) . . . . ?
O1 S1 C7 C9 62.8(5) . . . . ?
C1 S1 C7 C9 173.9(4) . . . . ?
Rh1 S1 C7 C9 -68.7(4) . . . . ?
O1 S1 C7 C8 -178.1(4) . . . . ?
C1 S1 C7 C8 -67.0(5) . . . . ?
Rh1 S1 C7 C8 50.3(5) . . . . ?
O1 S1 C7 C10 -55.3(5) . . . . ?
C1 S1 C7 C10 55.8(5) . . . . ?
Rh1 S1 C7 C10 173.2(4) . . . . ?
O3 S3 C11 C12 -80.1(5) . . . . ?
C17 S3 C11 C12 173.8(4) . . . . ?
S3 C11 C12 S4 60.4(5) . . . . ?
O4 S4 C12 C11 -82.6(4) . . . . ?
C13 S4 C12 C11 170.6(4) . . . . ?
O4 S4 C13 C16 -54.1(5) . . . . ?
C12 S4 C13 C16 53.2(5) . . . . ?
O4 S4 C13 C14 -177.3(4) . . . . ?
C12 S4 C13 C14 -69.9(5) . . . . ?
O4 S4 C13 C15 66.2(4) . . . . ?
C12 S4 C13 C15 173.5(4) . . . . ?
O3 S3 C17 C19 -172.1(4) . . . . ?
C11 S3 C17 C19 -65.1(5) . . . . ?
O3 S3 C17 C18 -48.2(5) . . . . ?
C11 S3 C17 C18 58.8(5) . . . . ?
O3 S3 C17 C20 71.0(4) . . . . ?
C11 S3 C17 C20 178.0(4) . . . . ?
F4 P2 F5 F6' -80.7(9) 4_554 . . 4_554 ?
F4 P2 F5 F6' 96.4(9) . . . 4_554 ?
F6' P2 F5 F6' -173.3(6) . . . 4_554 ?
F5 P2 F5 F6' -163.4(15) 4_554 . . 4_554 ?
F6 P2 F5 F6' 5.7(10) . . . 4_554 ?
F6 P2 F5 F6' -179.2(11) 4_554 . . 4_554 ?
F5' P2 F5 F6' 15.0(14) 4_554 . . 4_554 ?
F4 P2 F5 F5 82.7(8) 4_554 . . 4_554 ?
F4 P2 F5 F5 -100.2(8) . . . 4_554 ?
F6' P2 F5 F5 -9.8(9) . . . 4_554 ?
F6' P2 F5 F5 163.4(15) 4_554 . . 4_554 ?
F6 P2 F5 F5 169.2(10) . . . 4_554 ?
F6 P2 F5 F5 -15.8(14) 4_554 . . 4_554 ?
F5' P2 F5 F5 178.5(10) 4_554 . . 4_554 ?
F4 P2 F6 F6' 93.0(8) 4_554 . . 4_554 ?
F4 P2 F6 F6' -92.9(8) . . . 4_554 ?
F5 P2 F6 F6' 8.4(14) 4_554 . . 4_554 ?
F5 P2 F6 F6' -4.8(9) . . . 4_554 ?
F6 P2 F6 F6' -179.4(9) 4_554 . . 4_554 ?
F5' P2 F6 F6' -174.8(16) 4_554 . . 4_554 ?
F5' P2 F6 F6' 177.2(10) . . . 4_554 ?
F4 P2 F6 F5' -92.2(11) 4_554 . . 4_554 ?
F4 P2 F6 F5' 81.9(11) . . . 4_554 ?
F6' P2 F6 F5' 174.8(16) 4_554 . . 4_554 ?
F5 P2 F6 F5' -176.8(11) 4_554 . . 4_554 ?
F5 P2 F6 F5' 170.0(12) . . . 4_554 ?
F6 P2 F6 F5' -4.6(10) 4_554 . . 4_554 ?
F5' P2 F6 F5' -8.0(17) . . . 4_554 ?
F4 P2 F5' F6 -95.8(10) 4_554 . . 4_554 ?
F4 P2 F5' F6 86.7(10) . . . 4_554 ?
F6' P2 F5' F6 -3.7(11) . . . 4_554 ?
F6' P2 F5' F6 -179.8(10) 4_554 . . 4_554 ?
F5 P2 F5' F6 -12.7(15) 4_554 . . 4_554 ?
F6 P2 F5' F6 177.1(6) . . . 4_554 ?
F5' P2 F5' F6 169(2) 4_554 . . 4_554 ?
F4 P2 F5' F5' 95.1(15) 4_554 . . 4_554 ?
F4 P2 F5' F5' -82.4(15) . . . 4_554 ?
F6' P2 F5' F5' -172.8(15) . . . 4_554 ?
F6' P2 F5' F5' 11(2) 4_554 . . 4_554 ?
F5 P2 F5' F5' 178.2(11) 4_554 . . 4_554 ?
F6 P2 F5' F5' 7.9(17) . . . 4_554 ?
F6 P2 F5' F5' -169(2) 4_554 . . 4_554 ?
F4 P2 F6' F5 -83.8(9) 4_554 . . 4_554 ?
F4 P2 F6' F5 101.8(9) . . . 4_554 ?
F6' P2 F6' F5 8.6(8) 4_554 . . 4_554 ?
F5 P2 F6' F5 13.7(13) . . . 4_554 ?
F6 P2 F6' F5 -172.0(14) 4_554 . . 4_554 ?
F5' P2 F6' F5 -176.4(12) 4_554 . . 4_554 ?
F5' P2 F6' F5 -168.2(11) . . . 4_554 ?
F4 P2 F6' F6 88.3(9) 4_554 . . 4_554 ?
F4 P2 F6' F6 -86.1(9) . . . 4_554 ?
F6' P2 F6' F6 -179.4(10) 4_554 . . 4_554 ?
F5 P2 F6' F6 172.0(14) 4_554 . . 4_554 ?
F5 P2 F6' F6 -174.3(9) . . . 4_554 ?
F5' P2 F6' F6 -4.3(15) 4_554 . . 4_554 ?
F5' P2 F6' F6 3.8(11) . . . 4_554 ?
